data_7046651
loop_
_publ_author_name
'Loibl, Antonia'
'Oschmann, Wiebke'
'Vogler, Maria'
'Pidko, Evgeny A.'
'Weber, Manuela'
'Wiecko, Jelena'
'M\"uller, Christian'

_publ_section_title
;
 Substituent effects in pyridyl-functionalized pyrylium salts, pyridines
 and \l<sup>3</sup>,\s<sup>2</sup>-phosphinines: a fundamental and
 systematic study.
;
_journal_issue 28
_journal_name_full 'Dalton transactions (Cambridge, England : 2003)'
_journal_page_first 9355
_journal_page_last 9366
_journal_paper_doi 10.1039/c8dt01441h
_journal_volume 47
_journal_year 2018
_chemical_formula_moiety 'C23 H18 B F4 N O S'
_chemical_formula_sum 'C23 H18 B F4 N O S'
_chemical_formula_weight 443.25
_space_group_IT_number 2
_space_group_name_Hall '-P 1'
_space_group_name_H-M_alt 'P -1'
_symmetry_cell_setting triclinic
_symmetry_space_group_name_Hall '-P 1'
_symmetry_space_group_name_H-M 'P -1'
_atom_sites_solution_hydrogens geom
_atom_sites_solution_primary direct
_atom_sites_solution_secondary difmap
_audit_creation_method SHELXL-97
_audit_update_record
;
2017-04-03 deposited with the CCDC.
2018-06-07 downloaded from the CCDC.
;
_cell_angle_alpha 64.34(3)
_cell_angle_beta 81.29(3)
_cell_angle_gamma 77.44(3)
_cell_formula_units_Z 2
_cell_length_a 8.1048(16)
_cell_length_b 11.553(2)
_cell_length_c 12.473(3)
_cell_measurement_reflns_used 6669
_cell_measurement_temperature 200(2)
_cell_measurement_theta_max 29.54
_cell_measurement_theta_min 3.33
_cell_volume 1025.4(5)
_computing_cell_refinement 'STOE X-AREA'
_computing_data_collection 'STOE X-AREA'
_computing_data_reduction 'STOE X-RED'
_computing_molecular_graphics 'Diamond 2.1e'
_computing_publication_material 'X-STEP32, Microsoft Word'
_computing_structure_refinement 'SHELXL-97 (Sheldrick, 1997)'
_computing_structure_solution 'SHELXS-97 (Sheldrick, 1997)'
_diffrn_ambient_temperature 200(2)
_diffrn_detector_area_resol_mean 6.67
_diffrn_measured_fraction_theta_full 0.983
_diffrn_measured_fraction_theta_max 0.983
_diffrn_measurement_device_type 'STOE IPDS 2T'
_diffrn_measurement_method 'rotation method'
_diffrn_radiation_monochromator graphite
_diffrn_radiation_source 'fine-focus sealed tube'
_diffrn_radiation_type MoK\a
_diffrn_radiation_wavelength 0.71073
_diffrn_reflns_av_R_equivalents 0.0554
_diffrn_reflns_av_sigmaI/netI 0.0822
_diffrn_reflns_limit_h_max 9
_diffrn_reflns_limit_h_min -11
_diffrn_reflns_limit_k_max 15
_diffrn_reflns_limit_k_min -15
_diffrn_reflns_limit_l_max 17
_diffrn_reflns_limit_l_min -17
_diffrn_reflns_number 11647
_diffrn_reflns_theta_full 29.27
_diffrn_reflns_theta_max 29.27
_diffrn_reflns_theta_min 3.34
_exptl_absorpt_coefficient_mu 0.209
_exptl_absorpt_correction_type none
_exptl_crystal_colour orange
_exptl_crystal_density_diffrn 1.436
_exptl_crystal_density_method 'not measured'
_exptl_crystal_description neadle
_exptl_crystal_F_000 456
_exptl_crystal_size_max 0.210
_exptl_crystal_size_mid 0.130
_exptl_crystal_size_min 0.090
_refine_diff_density_max 0.357
_refine_diff_density_min -0.285
_refine_diff_density_rms 0.045
_refine_ls_extinction_method none
_refine_ls_goodness_of_fit_ref 0.932
_refine_ls_hydrogen_treatment constr
_refine_ls_matrix_type full
_refine_ls_number_parameters 280
_refine_ls_number_reflns 5484
_refine_ls_number_restraints 0
_refine_ls_restrained_S_all 0.932
_refine_ls_R_factor_all 0.1261
_refine_ls_R_factor_gt 0.0564
_refine_ls_shift/su_max 0.000
_refine_ls_shift/su_mean 0.000
_refine_ls_structure_factor_coef Fsqd
_refine_ls_weighting_details 'calc w=1/[\s^2^(Fo^2^)+(0.0659P)^2^+0.0000P] where P=(Fo^2^+2Fc^2^)/3'
_refine_ls_weighting_scheme calc
_refine_ls_wR_factor_gt 0.1172
_refine_ls_wR_factor_ref 0.1401
_reflns_number_gt 2875
_reflns_number_total 5484
_reflns_threshold_expression >2\s(I)
_cod_data_source_file c8dt01441h2.cif
_cod_data_source_block al36_p_1
_cod_depositor_comments 'Adding full bibliography for 7046645--7046658.cif.'
_cod_original_cell_volume 1025.4(4)
_cod_original_sg_symbol_H-M P-1
_cod_database_code 7046651

loop_
_symmetry_equiv_pos_as_xyz
'x, y, z'
'-x, -y, -z'

loop_
_atom_site_label
_atom_site_type_symbol
_atom_site_fract_x
_atom_site_fract_y
_atom_site_fract_z
_atom_site_U_iso_or_equiv
_atom_site_adp_type
_atom_site_occupancy
_atom_site_symmetry_multiplicity
_atom_site_calc_flag
_atom_site_refinement_flags
C1 C 0.1387(3) -0.4385(2) 0.6059(2) 0.0377(5) Uani 1 1 d .
C2 C 0.2294(3) -0.3577(2) 0.5126(2) 0.0402(6) Uani 1 1 d .
H2 H 0.2909 -0.3877 0.4556 0.048 Uiso 1 1 calc R
C3 C 0.2335(3) -0.2311(2) 0.4991(2) 0.0372(5) Uani 1 1 d .
C4 C 0.1430(3) -0.1943(2) 0.5882(2) 0.0395(6) Uani 1 1 d .
H4 H 0.1418 -0.1098 0.5834 0.047 Uiso 1 1 calc R
C5 C 0.0572(3) -0.2788(2) 0.6814(2) 0.0383(5) Uani 1 1 d .
C6 C -0.0304(3) -0.2565(2) 0.7847(2) 0.0377(5) Uani 1 1 d .
C7 C -0.1124(4) -0.3497(3) 0.8764(2) 0.0492(7) Uani 1 1 d .
H7 H -0.1210 -0.4282 0.8719 0.059 Uiso 1 1 calc R
C8 C -0.1816(4) -0.3251(3) 0.9745(2) 0.0551(7) Uani 1 1 d .
H8 H -0.2384 -0.3869 1.0391 0.066 Uiso 1 1 calc R
C9 C -0.1669(4) -0.2103(3) 0.9772(2) 0.0520(7) Uani 1 1 d .
H9 H -0.2119 -0.1917 1.0440 0.062 Uiso 1 1 calc R
C10 C -0.0853(4) -0.1225(3) 0.8808(2) 0.0521(7) Uani 1 1 d .
H10 H -0.0775 -0.0427 0.8830 0.062 Uiso 1 1 calc R
C11 C 0.1237(3) -0.5716(2) 0.6308(2) 0.0375(5) Uani 1 1 d .
C12 C 0.0135(4) -0.6385(2) 0.7239(2) 0.0461(6) Uani 1 1 d .
H12 H -0.0534 -0.5970 0.7709 0.055 Uiso 1 1 calc R
C13 C 0.0018(4) -0.7648(3) 0.7477(2) 0.0527(7) Uani 1 1 d .
H13 H -0.0721 -0.8103 0.8118 0.063 Uiso 1 1 calc R
C14 C 0.0972(4) -0.8258(2) 0.6785(2) 0.0502(7) Uani 1 1 d .
H14 H 0.0888 -0.9128 0.6953 0.060 Uiso 1 1 calc R
C15 C 0.2043(4) -0.7594(2) 0.5853(3) 0.0485(6) Uani 1 1 d .
H15 H 0.2692 -0.8009 0.5377 0.058 Uiso 1 1 calc R
C16 C 0.2179(3) -0.6333(2) 0.5608(2) 0.0441(6) Uani 1 1 d .
H16 H 0.2915 -0.5882 0.4962 0.053 Uiso 1 1 calc R
C17 C 0.3289(3) -0.1434(2) 0.3980(2) 0.0372(5) Uani 1 1 d .
C18 C 0.3604(3) -0.0275(2) 0.3946(2) 0.0415(6) Uani 1 1 d .
H18 H 0.3189 -0.0050 0.4597 0.050 Uiso 1 1 calc R
C19 C 0.4507(3) 0.0555(2) 0.2991(2) 0.0403(6) Uani 1 1 d .
H19 H 0.4712 0.1332 0.2996 0.048 Uiso 1 1 calc R
C20 C 0.5111(3) 0.0244(2) 0.2022(2) 0.0382(5) Uani 1 1 d .
C21 C 0.4788(3) -0.0903(2) 0.2044(2) 0.0421(6) Uani 1 1 d .
H21 H 0.5185 -0.1120 0.1385 0.050 Uiso 1 1 calc R
C22 C 0.3908(3) -0.1728(2) 0.2996(2) 0.0411(6) Uani 1 1 d .
H22 H 0.3716 -0.2507 0.2989 0.049 Uiso 1 1 calc R
C23 C 0.6287(4) 0.2615(3) 0.0980(3) 0.0537(7) Uani 1 1 d .
H23A H 0.6918 0.3205 0.0304 0.080 Uiso 1 1 calc R
H23B H 0.6832 0.2366 0.1716 0.080 Uiso 1 1 calc R
H23C H 0.5121 0.3055 0.1040 0.080 Uiso 1 1 calc R
B1 B 0.4687(4) 0.4629(3) 0.2561(3) 0.0470(7) Uani 1 1 d .
N1 N -0.0172(3) -0.14264(19) 0.78531(19) 0.0445(5) Uani 1 1 d .
O1 O 0.0519(2) -0.39715(14) 0.68747(14) 0.0387(4) Uani 1 1 d .
F1 F 0.4454(3) 0.33634(16) 0.32968(17) 0.0789(6) Uani 1 1 d .
F2 F 0.4497(3) 0.53093(17) 0.32664(17) 0.0759(6) Uani 1 1 d .
F3 F 0.6319(2) 0.45969(16) 0.20472(15) 0.0614(5) Uani 1 1 d .
F4 F 0.3545(3) 0.5155(2) 0.17158(19) 0.1013(8) Uani 1 1 d .
S1 S 0.62700(10) 0.11852(7) 0.07588(6) 0.0491(2) Uani 1 1 d .

loop_
_atom_site_aniso_label
_atom_site_aniso_U_11
_atom_site_aniso_U_22
_atom_site_aniso_U_33
_atom_site_aniso_U_23
_atom_site_aniso_U_13
_atom_site_aniso_U_12
C1 0.0413(14) 0.0338(11) 0.0403(12) -0.0164(10) -0.0045(10) -0.0074(10)
C2 0.0477(15) 0.0337(12) 0.0393(12) -0.0151(10) -0.0029(10) -0.0074(10)
C3 0.0404(13) 0.0325(11) 0.0403(12) -0.0153(10) -0.0036(10) -0.0078(10)
C4 0.0463(14) 0.0309(11) 0.0415(13) -0.0154(10) 0.0013(11) -0.0094(10)
C5 0.0405(13) 0.0324(11) 0.0411(13) -0.0142(10) -0.0022(10) -0.0069(9)
C6 0.0374(13) 0.0348(12) 0.0395(12) -0.0148(10) -0.0004(10) -0.0063(9)
C7 0.0535(17) 0.0424(13) 0.0510(15) -0.0189(12) 0.0062(12) -0.0144(12)
C8 0.0540(17) 0.0555(16) 0.0468(15) -0.0140(13) 0.0079(13) -0.0145(13)
C9 0.0495(16) 0.0605(17) 0.0452(15) -0.0260(13) 0.0071(12) -0.0056(13)
C10 0.0561(17) 0.0462(14) 0.0571(16) -0.0276(13) 0.0044(13) -0.0072(12)
C11 0.0407(13) 0.0302(11) 0.0399(12) -0.0094(10) -0.0071(10) -0.0105(9)
C12 0.0572(17) 0.0384(13) 0.0467(14) -0.0192(11) 0.0040(12) -0.0177(11)
C13 0.0661(19) 0.0456(14) 0.0521(16) -0.0199(13) 0.0010(13) -0.0246(13)
C14 0.0596(18) 0.0319(12) 0.0607(17) -0.0156(12) -0.0105(13) -0.0139(11)
C15 0.0519(16) 0.0341(12) 0.0618(16) -0.0236(12) -0.0009(13) -0.0061(11)
C16 0.0458(15) 0.0338(12) 0.0517(14) -0.0172(11) 0.0007(11) -0.0089(10)
C17 0.0436(14) 0.0324(11) 0.0371(12) -0.0162(10) -0.0015(10) -0.0064(10)
C18 0.0537(16) 0.0374(12) 0.0389(12) -0.0210(10) 0.0032(11) -0.0117(11)
C19 0.0500(15) 0.0349(12) 0.0420(13) -0.0194(10) 0.0018(11) -0.0145(10)
C20 0.0405(14) 0.0359(12) 0.0376(12) -0.0133(10) -0.0033(10) -0.0093(10)
C21 0.0472(15) 0.0407(13) 0.0421(13) -0.0217(11) 0.0027(11) -0.0091(11)
C22 0.0509(15) 0.0340(12) 0.0437(13) -0.0199(11) 0.0004(11) -0.0117(10)
C23 0.0598(18) 0.0467(14) 0.0546(16) -0.0192(13) 0.0092(13) -0.0220(13)
B1 0.0511(18) 0.0417(15) 0.0444(16) -0.0167(13) 0.0032(14) -0.0072(13)
N1 0.0474(13) 0.0388(11) 0.0495(12) -0.0221(9) 0.0063(10) -0.0099(9)
O1 0.0433(10) 0.0305(8) 0.0430(9) -0.0142(7) 0.0004(7) -0.0118(7)
F1 0.1117(16) 0.0567(10) 0.0738(12) -0.0328(9) 0.0346(11) -0.0407(10)
F2 0.1001(15) 0.0582(10) 0.0852(12) -0.0479(10) 0.0263(11) -0.0278(9)
F3 0.0509(10) 0.0661(10) 0.0702(10) -0.0323(9) 0.0117(8) -0.0181(8)
F4 0.0679(14) 0.135(2) 0.0801(14) -0.0246(14) -0.0214(11) -0.0074(13)
S1 0.0585(4) 0.0492(4) 0.0421(3) -0.0201(3) 0.0108(3) -0.0213(3)

loop_
_atom_type_symbol
_atom_type_description
_atom_type_scat_dispersion_real
_atom_type_scat_dispersion_imag
_atom_type_scat_source
C C 0.0033 0.0016 'International Tables Vol C Tables 4.2.6.8 and 6.1.1.4'
H H 0.0000 0.0000 'International Tables Vol C Tables 4.2.6.8 and 6.1.1.4'
B B 0.0013 0.0007 'International Tables Vol C Tables 4.2.6.8 and 6.1.1.4'
N N 0.0061 0.0033 'International Tables Vol C Tables 4.2.6.8 and 6.1.1.4'
O O 0.0106 0.0060 'International Tables Vol C Tables 4.2.6.8 and 6.1.1.4'
F F 0.0171 0.0103 'International Tables Vol C Tables 4.2.6.8 and 6.1.1.4'
S S 0.1246 0.1234 'International Tables Vol C Tables 4.2.6.8 and 6.1.1.4'

loop_
_geom_angle_atom_site_label_1
_geom_angle_atom_site_label_2
_geom_angle_atom_site_label_3
_geom_angle
O1 C1 C2 119.8(2)
O1 C1 C11 113.22(19)
C2 C1 C11 127.0(2)
C1 C2 C3 121.3(2)
C2 C3 C4 116.3(2)
C2 C3 C17 121.4(2)
C4 C3 C17 122.3(2)
C5 C4 C3 120.6(2)
O1 C5 C4 120.6(2)
O1 C5 C6 113.4(2)
C4 C5 C6 126.0(2)
N1 C6 C7 123.5(2)
N1 C6 C5 114.8(2)
C7 C6 C5 121.7(2)
C8 C7 C6 118.2(3)
C9 C8 C7 119.0(2)
C8 C9 C10 118.6(2)
N1 C10 C9 124.1(3)
C16 C11 C12 119.0(2)
C16 C11 C1 120.4(2)
C12 C11 C1 120.5(2)
C13 C12 C11 120.1(2)
C12 C13 C14 120.4(3)
C15 C14 C13 119.7(2)
C16 C15 C14 120.5(2)
C15 C16 C11 120.2(2)
C18 C17 C22 117.4(2)
C18 C17 C3 121.9(2)
C22 C17 C3 120.7(2)
C19 C18 C17 122.0(2)
C18 C19 C20 119.7(2)
C21 C20 C19 118.7(2)
C21 C20 S1 116.27(18)
C19 C20 S1 125.07(18)
C22 C21 C20 121.4(2)
C21 C22 C17 120.9(2)
F4 B1 F3 110.7(2)
F4 B1 F1 108.7(3)
F3 B1 F1 108.6(2)
F4 B1 F2 112.3(3)
F3 B1 F2 108.6(3)
F1 B1 F2 107.8(2)
C10 N1 C6 116.6(2)
C5 O1 C1 121.32(18)
C20 S1 C23 103.93(12)

loop_
_geom_bond_atom_site_label_1
_geom_bond_atom_site_label_2
_geom_bond_distance
C1 O1 1.348(3)
C1 C2 1.366(3)
C1 C11 1.460(3)
C2 C3 1.406(3)
C3 C4 1.408(3)
C3 C17 1.468(3)
C4 C5 1.362(3)
C5 O1 1.347(3)
C5 C6 1.471(3)
C6 N1 1.346(3)
C6 C7 1.387(3)
C7 C8 1.385(4)
C8 C9 1.372(4)
C9 C10 1.381(4)
C10 N1 1.328(3)
C11 C16 1.397(3)
C11 C12 1.397(3)
C12 C13 1.379(3)
C13 C14 1.388(4)
C14 C15 1.380(4)
C15 C16 1.379(3)
C17 C18 1.398(3)
C17 C22 1.404(3)
C18 C19 1.388(3)
C19 C20 1.397(3)
C20 C21 1.395(3)
C20 S1 1.749(2)
C21 C22 1.373(3)
C23 S1 1.791(3)
B1 F4 1.355(4)
B1 F3 1.380(3)
B1 F1 1.386(3)
B1 F2 1.386(4)
